data_7243275
loop_
_publ_author_name
'Nezhadali Baghan, Zahra'
'Salimi, Alireza'
'Eshtiagh-Hosseini, Hossein'
'Oliver, Allen G.'

_publ_section_title
;
 Hydrogen bond synthons affect the coordination geometry of d10-metal
 halide complexes: synthetic methods, theoretical studies, and
 supramolecular architectures
;
_journal_issue 36
_journal_name_full CrystEngComm
_journal_page_first 6276
_journal_page_last 6290
_journal_paper_doi 10.1039/D1CE00747E
_journal_volume 23
_journal_year 2021
_chemical_formula_moiety 'C10 H8 Br2 Hg N4 O'
_chemical_formula_sum 'C10 H8 Br2 Hg N4 O'
_chemical_formula_weight 560.61
_space_group_crystal_system monoclinic
_space_group_IT_number 14
_space_group_name_Hall '-P 2yn'
_space_group_name_H-M_alt 'P 1 21/n 1'
_atom_sites_solution_hydrogens mixed
_atom_sites_solution_primary dual
_atom_sites_solution_secondary difmap
_audit_creation_method SHELXL-2014/7
_audit_update_record
;
2019-10-18 deposited with the CCDC.	2021-07-26 downloaded from the CCDC.
;
_cell_angle_alpha 90
_cell_angle_beta 101.4160(10)
_cell_angle_gamma 90
_cell_formula_units_Z 4
_cell_length_a 3.9055(4)
_cell_length_b 34.576(3)
_cell_length_c 9.6848(9)
_cell_measurement_reflns_used 8005
_cell_measurement_temperature 120(2)
_cell_measurement_theta_max 28.32
_cell_measurement_theta_min 2.23
_cell_volume 1281.9(2)
_computing_cell_refinement 'Bruker SAINT (Bruker, 2015)'
_computing_data_collection 'Bruker APEX-3 (Bruker, 2015)'
_computing_data_reduction 'Bruker SAINT (Bruker, 2015)'
_computing_molecular_graphics 'Bruker XP (Bruker, 2015)'
_computing_publication_material 'CIFTAB (Sheldrick, 2008)'
_computing_structure_refinement 'SHELXL-2014/7 (Sheldrick, 2015)'
_computing_structure_solution 'SHELXT-2014/2 (Sheldrick, 2015)'
_diffrn_ambient_temperature 120(2)
_diffrn_detector_area_resol_mean 8.33
_diffrn_measured_fraction_theta_full 1.000
_diffrn_measured_fraction_theta_max 1.000
_diffrn_measurement_device_type 'Bruker APEX-II'
_diffrn_measurement_method 'combination of \w and \f-scans'
_diffrn_radiation_monochromator graphite
_diffrn_radiation_source 'fine-focus sealed tube'
_diffrn_radiation_type MoK\a
_diffrn_radiation_wavelength 0.71073
_diffrn_reflns_av_R_equivalents 0.0473
_diffrn_reflns_av_unetI/netI 0.0273
_diffrn_reflns_Laue_measured_fraction_full 1.000
_diffrn_reflns_Laue_measured_fraction_max 1.000
_diffrn_reflns_limit_h_max 5
_diffrn_reflns_limit_h_min -5
_diffrn_reflns_limit_k_max 46
_diffrn_reflns_limit_k_min -46
_diffrn_reflns_limit_l_max 12
_diffrn_reflns_limit_l_min -12
_diffrn_reflns_number 24690
_diffrn_reflns_point_group_measured_fraction_full 1.000
_diffrn_reflns_point_group_measured_fraction_max 1.000
_diffrn_reflns_theta_full 25.242
_diffrn_reflns_theta_max 28.384
_diffrn_reflns_theta_min 2.225
_exptl_absorpt_coefficient_mu 18.232
_exptl_absorpt_correction_T_max 0.6843
_exptl_absorpt_correction_T_min 0.0571
_exptl_absorpt_correction_type numerical
_exptl_absorpt_process_details 'SADABS (Krause et al., 2015)'
_exptl_crystal_colour colorless
_exptl_crystal_density_diffrn 2.905
_exptl_crystal_description rod
_exptl_crystal_F_000 1016
_exptl_crystal_size_max 0.398
_exptl_crystal_size_mid 0.048
_exptl_crystal_size_min 0.031
_refine_diff_density_max 1.068
_refine_diff_density_min -1.076
_refine_diff_density_rms 0.159
_refine_ls_extinction_method none
_refine_ls_goodness_of_fit_ref 1.153
_refine_ls_hydrogen_treatment mixed
_refine_ls_matrix_type full
_refine_ls_number_parameters 167
_refine_ls_number_reflns 3210
_refine_ls_number_restraints 0
_refine_ls_restrained_S_all 1.153
_refine_ls_R_factor_all 0.0299
_refine_ls_R_factor_gt 0.0250
_refine_ls_shift/su_max 0.002
_refine_ls_shift/su_mean 0.000
_refine_ls_structure_factor_coef Fsqd
_refine_ls_weighting_details 'w=1/[\s^2^(Fo^2^)+(0.0054P)^2^+4.1597P] where P=(Fo^2^+2Fc^2^)/3'
_refine_ls_weighting_scheme calc
_refine_ls_wR_factor_gt 0.0421
_refine_ls_wR_factor_ref 0.0431
_reflns_Friedel_coverage 0.000
_reflns_number_gt 2945
_reflns_number_total 3210
_reflns_threshold_expression 'I > 2\s(I)'
_cod_data_source_file d1ce00747e2.cif
_cod_data_source_block umi1712
_cod_depositor_comments 'Adding full bibliography for 7243273--7243277.cif.'
_cod_original_sg_symbol_H-M 'P 21/n'
_cod_database_code 7243275
_shelx_shelxl_version_number 2014/7
_shelx_space_group_comment
;
The symmetry employed for this shelxl refinement is uniquely defined
by the following loop, which should always be used as a source of
symmetry information in preference to the above space-group names.
They are only intended as comments.
;
_shelx_estimated_absorpt_t_min 0.052
_shelx_estimated_absorpt_t_max 0.602

loop_
_space_group_symop_operation_xyz
'x, y, z'
'-x+1/2, y+1/2, -z+1/2'
'-x, -y, -z'
'x-1/2, -y-1/2, z-1/2'

loop_
_atom_site_label
_atom_site_type_symbol
_atom_site_fract_x
_atom_site_fract_y
_atom_site_fract_z
_atom_site_U_iso_or_equiv
_atom_site_adp_type
_atom_site_occupancy
_atom_site_site_symmetry_order
_atom_site_calc_flag
_atom_site_refinement_flags_posn
_atom_site_refinement_flags_adp
_atom_site_refinement_flags_occupancy
_atom_site_disorder_assembly
_atom_site_disorder_group
Hg1 Hg 0.63123(4) 0.44760(2) 0.87209(2) 0.01468(5) Uani 1 1 d . . . . .
Br1 Br 0.20058(10) 0.50082(2) 0.80428(5) 0.01616(9) Uani 1 1 d . . . . .
Br2 Br 1.06865(10) 0.40216(2) 1.00600(4) 0.01573(9) Uani 1 1 d . . . . .
O1 O 0.9092(8) 0.32342(9) 0.2783(3) 0.0191(7) Uani 1 1 d . . . . .
N1 N 0.7477(9) 0.32344(11) 0.4929(4) 0.0137(7) Uani 1 1 d . . . . .
H1N H 0.733(12) 0.3102(14) 0.559(5) 0.013(13) Uiso 1 1 d . . . . .
N2 N 0.8244(9) 0.24430(10) 0.5040(4) 0.0133(7) Uani 1 1 d . . . . .
N3 N 1.0458(9) 0.20539(10) 0.2811(4) 0.0163(8) Uani 1 1 d . . . . .
N4 N 0.5742(9) 0.41685(10) 0.6432(4) 0.0135(7) Uani 1 1 d . . . . .
C1 C 0.8540(10) 0.30626(12) 0.3828(4) 0.0126(8) Uani 1 1 d . . . . .
C2 C 0.8990(10) 0.26299(12) 0.3919(4) 0.0112(8) Uani 1 1 d . . . . .
C3 C 1.0072(10) 0.24392(13) 0.2830(5) 0.0146(9) Uani 1 1 d . . . . .
H3 H 1.0563 0.2586 0.2063 0.018 Uiso 1 1 calc R U . . .
C4 C 0.9729(11) 0.18672(13) 0.3930(5) 0.0161(9) Uani 1 1 d . . . . .
H4 H 0.9981 0.1594 0.3978 0.019 Uiso 1 1 calc R U . . .
C5 C 0.8623(11) 0.20584(12) 0.5018(5) 0.0152(9) Uani 1 1 d . . . . .
H5 H 0.8112 0.1911 0.5780 0.018 Uiso 1 1 calc R U . . .
C6 C 0.6526(10) 0.36282(12) 0.4975(4) 0.0125(8) Uani 1 1 d . . . . .
C7 C 0.6816(10) 0.38046(12) 0.6285(4) 0.0137(8) Uani 1 1 d . . . . .
H7 H 0.7810 0.3662 0.7105 0.016 Uiso 1 1 calc R U . . .
C9 C 0.4373(11) 0.43717(12) 0.5263(5) 0.0155(9) Uani 1 1 d . . . . .
H9 H 0.3580 0.4628 0.5360 0.019 Uiso 1 1 calc R U . . .
C10 C 0.4092(11) 0.42181(13) 0.3933(5) 0.0176(9) Uani 1 1 d . . . . .
H10 H 0.3178 0.4370 0.3128 0.021 Uiso 1 1 calc R U . . .
C11 C 0.5143(11) 0.38417(12) 0.3771(5) 0.0161(9) Uani 1 1 d . . . . .
H11 H 0.4927 0.3731 0.2860 0.019 Uiso 1 1 calc R U . . .

loop_
_atom_site_aniso_label
_atom_site_aniso_U_11
_atom_site_aniso_U_22
_atom_site_aniso_U_33
_atom_site_aniso_U_23
_atom_site_aniso_U_13
_atom_site_aniso_U_12
Hg1 0.01440(7) 0.01222(8) 0.01721(8) -0.00117(7) 0.00261(6) 0.00358(6)
Br1 0.01468(18) 0.0108(2) 0.0237(2) 0.00223(17) 0.00549(16) 0.00310(15)
Br2 0.01627(19) 0.0133(2) 0.0169(2) 0.00138(16) 0.00167(16) 0.00386(15)
O1 0.0293(17) 0.0138(16) 0.0161(17) 0.0016(13) 0.0091(14) 0.0001(13)
N1 0.0216(18) 0.0103(18) 0.0100(18) 0.0023(14) 0.0053(15) 0.0036(14)
N2 0.0148(16) 0.0117(18) 0.0139(18) 0.0007(14) 0.0038(14) 0.0001(13)
N3 0.0208(18) 0.0129(19) 0.0171(19) -0.0017(15) 0.0083(15) 0.0006(14)
N4 0.0180(17) 0.0085(17) 0.0141(18) -0.0033(14) 0.0032(14) 0.0024(13)
C1 0.0139(18) 0.011(2) 0.012(2) -0.0010(16) -0.0005(16) -0.0027(15)
C2 0.0102(18) 0.012(2) 0.012(2) 0.0012(16) 0.0042(15) 0.0000(15)
C3 0.017(2) 0.015(2) 0.013(2) 0.0013(17) 0.0088(17) 0.0014(16)
C4 0.020(2) 0.011(2) 0.019(2) -0.0006(17) 0.0072(18) 0.0012(16)
C5 0.018(2) 0.011(2) 0.016(2) 0.0035(17) 0.0037(17) -0.0008(16)
C6 0.0150(19) 0.011(2) 0.012(2) 0.0018(16) 0.0036(16) -0.0007(15)
C7 0.0167(19) 0.013(2) 0.012(2) 0.0030(16) 0.0037(16) 0.0020(16)
C9 0.019(2) 0.009(2) 0.019(2) 0.0003(16) 0.0040(17) 0.0043(16)
C10 0.021(2) 0.016(2) 0.015(2) 0.0031(17) 0.0025(18) 0.0030(17)
C11 0.022(2) 0.012(2) 0.013(2) 0.0001(17) 0.0024(17) 0.0010(17)

loop_
_atom_type_symbol
_atom_type_description
_atom_type_scat_dispersion_real
_atom_type_scat_dispersion_imag
_atom_type_scat_source
C C 0.0033 0.0016 'International Tables Vol C Tables 4.2.6.8 and 6.1.1.4'
H H 0.0000 0.0000 'International Tables Vol C Tables 4.2.6.8 and 6.1.1.4'
N N 0.0061 0.0033 'International Tables Vol C Tables 4.2.6.8 and 6.1.1.4'
O O 0.0106 0.0060 'International Tables Vol C Tables 4.2.6.8 and 6.1.1.4'
Br Br -0.2901 2.4595 'International Tables Vol C Tables 4.2.6.8 and 6.1.1.4'
Hg Hg -2.3894 9.2266 'International Tables Vol C Tables 4.2.6.8 and 6.1.1.4'

loop_
_geom_angle_atom_site_label_1
_geom_angle_atom_site_label_2
_geom_angle_atom_site_label_3
_geom_angle
_geom_angle_site_symmetry_1
_geom_angle_site_symmetry_3
_geom_angle_publ_flag
N4 Hg1 Br2 97.39(8) . . ?
N4 Hg1 Br1 98.49(8) . . ?
Br2 Hg1 Br1 164.073(16) . . ?
N4 Hg1 Br1 90.38(9) . 1_655 ?
Br2 Hg1 Br1 92.207(15) . 1_655 ?
Br1 Hg1 Br1 88.889(15) . 1_655 ?
Hg1 Br1 Hg1 88.889(15) . 1_455 ?
C1 N1 C6 124.7(4) . . ?
C1 N1 H1N 118(4) . . ?
C6 N1 H1N 118(4) . . ?
C5 N2 C2 115.0(4) . . ?
C4 N3 C3 115.2(4) . . ?
C7 N4 C9 118.6(4) . . ?
C7 N4 Hg1 122.2(3) . . ?
C9 N4 Hg1 119.2(3) . . ?
O1 C1 N1 124.6(4) . . ?
O1 C1 C2 119.3(4) . . ?
N1 C1 C2 116.1(4) . . ?
N2 C2 C3 122.4(4) . . ?
N2 C2 C1 118.9(4) . . ?
C3 C2 C1 118.7(4) . . ?
N3 C3 C2 122.5(4) . . ?
N3 C3 H3 118.8 . . ?
C2 C3 H3 118.8 . . ?
N3 C4 C5 122.3(4) . . ?
N3 C4 H4 118.9 . . ?
C5 C4 H4 118.9 . . ?
N2 C5 C4 122.6(4) . . ?
N2 C5 H5 118.7 . . ?
C4 C5 H5 118.7 . . ?
C7 C6 C11 118.5(4) . . ?
C7 C6 N1 118.4(4) . . ?
C11 C6 N1 123.0(4) . . ?
N4 C7 C6 122.4(4) . . ?
N4 C7 H7 118.8 . . ?
C6 C7 H7 118.8 . . ?
N4 C9 C10 121.9(4) . . ?
N4 C9 H9 119.0 . . ?
C10 C9 H9 119.0 . . ?
C9 C10 C11 119.9(4) . . ?
C9 C10 H10 120.1 . . ?
C11 C10 H10 120.1 . . ?
C10 C11 C6 118.6(4) . . ?
C10 C11 H11 120.7 . . ?
C6 C11 H11 120.7 . . ?

loop_
_geom_bond_atom_site_label_1
_geom_bond_atom_site_label_2
_geom_bond_distance
_geom_bond_site_symmetry_2
_geom_bond_publ_flag
Hg1 N4 2.429(3) . ?
Hg1 Br2 2.4884(4) . ?
Hg1 Br1 2.4917(5) . ?
Hg1 Br1 3.0561(5) 1_655 ?
Br1 Hg1 3.0561(5) 1_455 ?
O1 C1 1.228(5) . ?
N1 C1 1.355(5) . ?
N1 C6 1.415(5) . ?
N1 H1N 0.80(5) . ?
N2 C5 1.338(5) . ?
N2 C2 1.344(5) . ?
N3 C4 1.339(6) . ?
N3 C3 1.341(5) . ?
N4 C7 1.343(5) . ?
N4 C9 1.350(5) . ?
C1 C2 1.507(6) . ?
C2 C3 1.380(6) . ?
C3 H3 0.9500 . ?
C4 C5 1.384(6) . ?
C4 H4 0.9500 . ?
C5 H5 0.9500 . ?
C6 C7 1.392(6) . ?
C6 C11 1.395(6) . ?
C7 H7 0.9500 . ?
C9 C10 1.378(6) . ?
C9 H9 0.9500 . ?
C10 C11 1.383(6) . ?
C10 H10 0.9500 . ?
C11 H11 0.9500 . ?

loop_
_geom_hbond_atom_site_label_D
_geom_hbond_atom_site_label_H
_geom_hbond_atom_site_label_A
_geom_hbond_distance_DH
_geom_hbond_distance_HA
_geom_hbond_distance_DA
_geom_hbond_angle_DHA
_geom_hbond_site_symmetry_A
N1 H1N N3 0.80(5) 2.46(5) 3.206(5) 155(4) 4_566
C3 H3 N2 0.95 2.40 3.213(6) 143.4 4_665
C4 H4 Br2 0.95 3.02 3.717(4) 131.2 4_565
C7 H7 Br2 0.95 3.12 3.745(4) 125.1 .
C9 H9 Br1 0.95 3.08 3.733(4) 127.3 .
C11 H11 Br2 0.95 3.05 3.722(4) 128.7 1_454
C11 H11 O1 0.95 2.38 2.879(5) 112.6 .

loop_
_geom_torsion_atom_site_label_1
_geom_torsion_atom_site_label_2
_geom_torsion_atom_site_label_3
_geom_torsion_atom_site_label_4
_geom_torsion
_geom_torsion_site_symmetry_1
_geom_torsion_site_symmetry_2
_geom_torsion_site_symmetry_3
_geom_torsion_site_symmetry_4
_geom_torsion_publ_flag
C6 N1 C1 O1 6.4(7) . . . . ?
C6 N1 C1 C2 -172.5(4) . . . . ?
C5 N2 C2 C3 -0.2(6) . . . . ?
C5 N2 C2 C1 178.2(3) . . . . ?
O1 C1 C2 N2 -177.4(4) . . . . ?
N1 C1 C2 N2 1.6(5) . . . . ?
O1 C1 C2 C3 1.1(6) . . . . ?
N1 C1 C2 C3 -179.9(4) . . . . ?
C4 N3 C3 C2 -0.3(6) . . . . ?
N2 C2 C3 N3 0.0(6) . . . . ?
C1 C2 C3 N3 -178.4(4) . . . . ?
C3 N3 C4 C5 0.7(6) . . . . ?
C2 N2 C5 C4 0.6(6) . . . . ?
N3 C4 C5 N2 -0.9(7) . . . . ?
C1 N1 C6 C7 -155.1(4) . . . . ?
C1 N1 C6 C11 28.4(6) . . . . ?
C9 N4 C7 C6 -0.9(6) . . . . ?
Hg1 N4 C7 C6 -179.4(3) . . . . ?
C11 C6 C7 N4 1.5(6) . . . . ?
N1 C6 C7 N4 -175.2(4) . . . . ?
C7 N4 C9 C10 -0.8(6) . . . . ?
Hg1 N4 C9 C10 177.7(3) . . . . ?
N4 C9 C10 C11 1.8(7) . . . . ?
C9 C10 C11 C6 -1.0(6) . . . . ?
C7 C6 C11 C10 -0.5(6) . . . . ?
N1 C6 C11 C10 176.0(4) . . . . ?
